data_4316689
loop_
_publ_author_name
'Octavia A. Blackburn'
'Benjamin J. Coe'
'John Fielden'
'Madeleine Helliwell'
'Joseph J. W. McDouall'
'Michael G. Hutchings'

_publ_section_title
;
 Nickel(II) and Palladium(II) Complexes of Azobenzene-Containing Ligands
 as Dichroic Dyes
;
_journal_name_full 'Inorganic Chemistry'
_journal_page_first 9136
_journal_page_last 9150
_journal_paper_doi 10.1021/ic1000842
_journal_volume 49
_journal_year 2010
_chemical_formula_sum 'C24 H31 N3 O3'
_chemical_formula_weight 409.52
_space_group_IT_number 2
_symmetry_cell_setting triclinic
_symmetry_space_group_name_Hall '-P 1'
_symmetry_space_group_name_H-M 'P -1'
_atom_sites_solution_hydrogens geom
_atom_sites_solution_primary direct
_atom_sites_solution_secondary difmap
_audit_creation_method SHELXL-97
_cell_angle_alpha 90.544(5)
_cell_angle_beta 90.773(5)
_cell_angle_gamma 105.117(5)
_cell_formula_units_Z 2
_cell_length_a 5.6096(17)
_cell_length_b 8.297(3)
_cell_length_c 24.364(7)
_cell_measurement_reflns_used 1024
_cell_measurement_temperature 100(2)
_cell_measurement_theta_max 26.17
_cell_measurement_theta_min 2.51
_cell_volume 1094.5(6)
_computing_cell_refinement 'Bruker SMART'
_computing_data_collection 'Bruker SMART'
_computing_data_reduction 'Bruker SAINT'
_computing_molecular_graphics 'Bruker SHELXTL'
_computing_publication_material 'Bruker SHELXTL'
_computing_structure_refinement 'SHELXL-97 (Sheldrick, 1997)'
_computing_structure_solution 'SHELXS-97 (Sheldrick, 1990)'
_diffrn_ambient_temperature 100(2)
_diffrn_measured_fraction_theta_full 0.988
_diffrn_measured_fraction_theta_max 0.988
_diffrn_measurement_device_type 'CCD area detector'
_diffrn_measurement_method 'phi and omega scans'
_diffrn_radiation_monochromator graphite
_diffrn_radiation_source 'fine-focus sealed tube'
_diffrn_radiation_type MoK\a
_diffrn_radiation_wavelength 0.71073
_diffrn_reflns_av_R_equivalents 0.0607
_diffrn_reflns_av_sigmaI/netI 0.0693
_diffrn_reflns_limit_h_max 6
_diffrn_reflns_limit_h_min -6
_diffrn_reflns_limit_k_max 9
_diffrn_reflns_limit_k_min -9
_diffrn_reflns_limit_l_max 28
_diffrn_reflns_limit_l_min -28
_diffrn_reflns_number 7832
_diffrn_reflns_theta_full 25.02
_diffrn_reflns_theta_max 25.02
_diffrn_reflns_theta_min 2.51
_exptl_absorpt_coefficient_mu 0.083
_exptl_absorpt_correction_type none
_exptl_crystal_colour orange
_exptl_crystal_density_diffrn 1.243
_exptl_crystal_density_method 'not measured'
_exptl_crystal_description plate
_exptl_crystal_F_000 440
_exptl_crystal_size_max 0.50
_exptl_crystal_size_mid 0.50
_exptl_crystal_size_min 0.06
_refine_diff_density_max 0.260
_refine_diff_density_min -0.174
_refine_diff_density_rms 0.040
_refine_ls_extinction_method none
_refine_ls_goodness_of_fit_ref 0.970
_refine_ls_hydrogen_treatment constr
_refine_ls_matrix_type full
_refine_ls_number_parameters 348
_refine_ls_number_reflns 3827
_refine_ls_number_restraints 42
_refine_ls_restrained_S_all 0.968
_refine_ls_R_factor_all 0.0757
_refine_ls_R_factor_gt 0.0477
_refine_ls_shift/su_max 0.001
_refine_ls_shift/su_mean 0.000
_refine_ls_structure_factor_coef Fsqd
_refine_ls_weighting_details 'calc w=1/[\s^2^(Fo^2^)+(0.0395P)^2^+0.0000P] where P=(Fo^2^+2Fc^2^)/3'
_refine_ls_weighting_scheme calc
_refine_ls_wR_factor_gt 0.0997
_refine_ls_wR_factor_ref 0.1099
_reflns_number_gt 2621
_reflns_number_total 3827
_reflns_threshold_expression >2sigma(I)
_cod_data_source_file ic1000842_si_002_1.cif
_cod_data_source_block 2e
_cod_depositor_comments
;
The following automatic conversions were performed:

'_symmetry_cell_setting' value 'Triclinic' changed to 'triclinic'
according to the built-in table from CIF Core dictionary named
'cif_core.dic' version 2.4.1 from 2010-06-29.

Automatic conversion script
Id: cif_fix_values 1646 2011-03-28 12:23:43Z adriana 
;
_cod_database_code 4316689

loop_
_symmetry_equiv_pos_as_xyz
'x, y, z'
'-x, -y, -z'

loop_
_atom_site_label
_atom_site_type_symbol
_atom_site_fract_x
_atom_site_fract_y
_atom_site_fract_z
_atom_site_U_iso_or_equiv
_atom_site_adp_type
_atom_site_occupancy
_atom_site_symmetry_multiplicity
_atom_site_calc_flag
_atom_site_refinement_flags
_atom_site_disorder_assembly
_atom_site_disorder_group
O1 O -0.1889(2) 0.99038(14) 0.68765(4) 0.0236(3) Uani 1 1 d . . .
O2 O 0.2046(2) 1.12697(15) 0.67175(5) 0.0298(3) Uani 1 1 d . . .
O3 O 0.0108(2) 0.28495(15) 0.23868(5) 0.0328(3) Uani 1 1 d . . .
H3 H 0.1368 0.3190 0.2195 0.049 Uiso 1 1 calc R . .
N1 N -0.0835(3) 0.64226(17) 0.45980(6) 0.0236(4) Uani 1 1 d . . .
N2 N 0.0984(2) 0.67369(17) 0.42824(6) 0.0234(4) Uani 1 1 d . . .
N3 N 0.4459(3) 0.46351(18) 0.21310(6) 0.0291(4) Uani 1 1 d . . .
C1 C -0.4036(3) 1.0144(2) 0.76996(7) 0.0312(5) Uani 1 1 d . . .
H1A H -0.5343 1.0413 0.7476 0.047 Uiso 1 1 calc R . .
H1B H -0.3926 1.0708 0.8058 0.047 Uiso 1 1 calc R . .
H1C H -0.4420 0.8934 0.7752 0.047 Uiso 1 1 calc R . .
C2 C -0.1612(3) 1.0720(2) 0.74133(7) 0.0247(4) Uani 1 1 d . . .
H2A H -0.1170 1.1948 0.7372 0.030 Uiso 1 1 calc R . .
H2B H -0.0287 1.0418 0.7629 0.030 Uiso 1 1 calc R . .
C3 C 0.0141(3) 1.0279(2) 0.65677(7) 0.0222(4) Uani 1 1 d . . .
C4 C -0.0155(3) 0.9329(2) 0.60437(7) 0.0211(4) Uani 1 1 d . . .
C5 C 0.1885(3) 0.9524(2) 0.57053(7) 0.0224(4) Uani 1 1 d . . .
H5 H 0.3395 1.0306 0.5805 0.027 Uiso 1 1 calc R . .
C6 C 0.1738(3) 0.8595(2) 0.52271(7) 0.0228(4) Uani 1 1 d . . .
H6 H 0.3139 0.8733 0.5000 0.027 Uiso 1 1 calc R . .
C7 C -0.0482(3) 0.7455(2) 0.50801(7) 0.0210(4) Uani 1 1 d . . .
C8 C -0.2536(3) 0.7264(2) 0.54112(7) 0.0237(4) Uani 1 1 d . . .
H8 H -0.4050 0.6491 0.5309 0.028 Uiso 1 1 calc R . .
C9 C -0.2375(3) 0.8201(2) 0.58894(7) 0.0243(4) Uani 1 1 d . . .
H9 H -0.3783 0.8075 0.6113 0.029 Uiso 1 1 calc R . .
C10 C 0.0649(3) 0.5708(2) 0.38054(7) 0.0219(4) Uani 1 1 d . . .
C11 C 0.2618(3) 0.5992(2) 0.34503(7) 0.0229(4) Uani 1 1 d . A .
H11 H 0.4081 0.6837 0.3538 0.028 Uiso 1 1 calc R . .
C12 C 0.2494(3) 0.5062(2) 0.29650(7) 0.0232(4) Uani 1 1 d . . .
C13 C 0.0325(3) 0.3801(2) 0.28459(7) 0.0246(4) Uani 1 1 d . A .
C14 C -0.1657(3) 0.3523(2) 0.32039(7) 0.0275(4) Uani 1 1 d . . .
H14 H -0.3118 0.2670 0.3121 0.033 Uiso 1 1 calc R A .
C15 C -0.1515(3) 0.4466(2) 0.36727(7) 0.0257(4) Uani 1 1 d . A .
H15 H -0.2889 0.4280 0.3910 0.031 Uiso 1 1 calc R . .
C16 C 0.4548(3) 0.5424(2) 0.25878(7) 0.0268(4) Uani 1 1 d . A .
H16 H 0.5998 0.6270 0.2683 0.032 Uiso 1 1 calc R . .
C17 C 0.647(3) 0.4967(18) 0.1808(5) 0.026(3) Uani 0.501(4) 1 d PD A 1
H17A H 0.6579 0.3933 0.1615 0.031 Uiso 0.501(4) 1 calc PR A 1
H17B H 0.7985 0.5374 0.2037 0.031 Uiso 0.501(4) 1 calc PR A 1
C18 C 0.6292(6) 0.6278(6) 0.13920(16) 0.0272(11) Uani 0.501(4) 1 d PD A 1
H18A H 0.6313 0.7322 0.1594 0.033 Uiso 0.501(4) 1 calc PR A 1
H18B H 0.7791 0.6506 0.1165 0.033 Uiso 0.501(4) 1 calc PR A 1
C19 C 0.4075(15) 0.5874(9) 0.1012(4) 0.0276(18) Uani 0.501(4) 1 d PD A 1
H19A H 0.2564 0.5721 0.1232 0.033 Uiso 0.501(4) 1 calc PR A 1
H19B H 0.3990 0.4806 0.0818 0.033 Uiso 0.501(4) 1 calc PR A 1
C20 C 0.4121(8) 0.7216(6) 0.05902(19) 0.0273(11) Uani 0.501(4) 1 d PD A 1
H20A H 0.4166 0.8271 0.0788 0.033 Uiso 0.501(4) 1 calc PR A 1
H20B H 0.5673 0.7394 0.0383 0.033 Uiso 0.501(4) 1 calc PR A 1
C21 C 0.2001(10) 0.6868(7) 0.0185(2) 0.0296(13) Uani 0.501(4) 1 d PD A 1
H21A H 0.0453 0.6735 0.0391 0.036 Uiso 0.501(4) 1 calc PR A 1
H21B H 0.1914 0.5791 -0.0002 0.036 Uiso 0.501(4) 1 calc PR A 1
C22 C 0.2109(13) 0.8183(8) -0.0248(2) 0.0273(15) Uani 0.501(4) 1 d PD A 1
H22A H 0.2229 0.9265 -0.0060 0.033 Uiso 0.501(4) 1 calc PR A 1
H22B H 0.3643 0.8300 -0.0457 0.033 Uiso 0.501(4) 1 calc PR A 1
C23 C -0.0025(8) 0.7859(7) -0.06474(16) 0.0332(12) Uani 0.501(4) 1 d PD A 1
H23A H -0.1556 0.7761 -0.0438 0.040 Uiso 0.501(4) 1 calc PR A 1
H23B H -0.0163 0.6769 -0.0831 0.040 Uiso 0.501(4) 1 calc PR A 1
C24 C 0.011(4) 0.9160(18) -0.1085(4) 0.037(3) Uani 0.501(4) 1 d PD A 1
H24A H 0.0190 1.0243 -0.0911 0.055 Uiso 0.501(4) 1 calc PR A 1
H24B H -0.1367 0.8833 -0.1323 0.055 Uiso 0.501(4) 1 calc PR A 1
H24C H 0.1584 0.9246 -0.1305 0.055 Uiso 0.501(4) 1 calc PR A 1
C17A C 0.677(3) 0.5230(19) 0.1749(5) 0.031(3) Uani 0.499(4) 1 d PD A 2
H17C H 0.7697 0.6369 0.1866 0.037 Uiso 0.499(4) 1 calc PR A 2
H17D H 0.7865 0.4483 0.1802 0.037 Uiso 0.499(4) 1 calc PR A 2
C18A C 0.6115(6) 0.5248(5) 0.11470(15) 0.0241(11) Uani 0.499(4) 1 d PD A 2
H18C H 0.5154 0.4113 0.1033 0.029 Uiso 0.499(4) 1 calc PR A 2
H18D H 0.7662 0.5517 0.0936 0.029 Uiso 0.499(4) 1 calc PR A 2
C19A C 0.4627(16) 0.6490(8) 0.0993(3) 0.0271(18) Uani 0.499(4) 1 d PD A 2
H19C H 0.5512 0.7618 0.1130 0.033 Uiso 0.499(4) 1 calc PR A 2
H19D H 0.3003 0.6167 0.1174 0.033 Uiso 0.499(4) 1 calc PR A 2
C20A C 0.4230(8) 0.6541(6) 0.03704(18) 0.0265(11) Uani 0.499(4) 1 d PD A 2
H20C H 0.5859 0.6905 0.0194 0.032 Uiso 0.499(4) 1 calc PR A 2
H20D H 0.3421 0.5399 0.0234 0.032 Uiso 0.499(4) 1 calc PR A 2
C21A C 0.2655(10) 0.7711(7) 0.0198(2) 0.0290(13) Uani 0.499(4) 1 d PD A 2
H21C H 0.1011 0.7334 0.0366 0.035 Uiso 0.499(4) 1 calc PR A 2
H21D H 0.3444 0.8850 0.0339 0.035 Uiso 0.499(4) 1 calc PR A 2
C22A C 0.2325(13) 0.7773(8) -0.0425(2) 0.0246(14) Uani 0.499(4) 1 d PD A 2
H22C H 0.3969 0.8161 -0.0594 0.029 Uiso 0.499(4) 1 calc PR A 2
H22D H 0.1550 0.6632 -0.0567 0.029 Uiso 0.499(4) 1 calc PR A 2
C23A C 0.0738(8) 0.8926(7) -0.05968(17) 0.0308(11) Uani 0.499(4) 1 d PD A 2
H23C H 0.1569 1.0079 -0.0475 0.037 Uiso 0.499(4) 1 calc PR A 2
H23D H -0.0865 0.8582 -0.0409 0.037 Uiso 0.499(4) 1 calc PR A 2
C24A C 0.026(4) 0.891(2) -0.1216(4) 0.041(3) Uani 0.499(4) 1 d PD A 2
H24D H 0.1837 0.9279 -0.1405 0.061 Uiso 0.499(4) 1 calc PR A 2
H24E H -0.0766 0.9673 -0.1301 0.061 Uiso 0.499(4) 1 calc PR A 2
H24F H -0.0597 0.7780 -0.1339 0.061 Uiso 0.499(4) 1 calc PR A 2

loop_
_atom_site_aniso_label
_atom_site_aniso_U_11
_atom_site_aniso_U_22
_atom_site_aniso_U_33
_atom_site_aniso_U_23
_atom_site_aniso_U_13
_atom_site_aniso_U_12
O1 0.0203(6) 0.0255(7) 0.0240(7) -0.0003(5) 0.0038(5) 0.0037(5)
O2 0.0222(7) 0.0304(8) 0.0330(8) -0.0009(6) 0.0018(6) 0.0003(6)
O3 0.0378(8) 0.0268(8) 0.0335(8) -0.0066(6) -0.0086(6) 0.0086(6)
N1 0.0229(8) 0.0219(9) 0.0269(9) 0.0046(7) 0.0036(7) 0.0074(7)
N2 0.0205(8) 0.0226(9) 0.0271(9) 0.0039(7) 0.0053(7) 0.0055(7)
N3 0.0361(10) 0.0331(10) 0.0232(9) -0.0042(7) -0.0034(8) 0.0186(8)
C1 0.0287(10) 0.0397(12) 0.0271(11) -0.0029(9) 0.0029(8) 0.0121(9)
C2 0.0266(10) 0.0236(10) 0.0239(10) -0.0010(8) 0.0000(8) 0.0068(8)
C3 0.0198(9) 0.0216(10) 0.0263(10) 0.0082(8) 0.0018(8) 0.0072(8)
C4 0.0194(9) 0.0183(10) 0.0259(10) 0.0050(8) 0.0010(8) 0.0053(7)
C5 0.0168(9) 0.0204(10) 0.0286(11) 0.0051(8) 0.0020(8) 0.0021(7)
C6 0.0186(9) 0.0237(10) 0.0269(10) 0.0073(8) 0.0058(8) 0.0065(8)
C7 0.0205(9) 0.0179(10) 0.0253(10) 0.0047(8) 0.0015(8) 0.0058(8)
C8 0.0177(9) 0.0206(10) 0.0313(11) 0.0025(8) 0.0008(8) 0.0021(8)
C9 0.0186(9) 0.0242(11) 0.0304(11) 0.0049(8) 0.0062(8) 0.0059(8)
C10 0.0228(9) 0.0175(10) 0.0260(10) 0.0019(8) -0.0007(8) 0.0065(8)
C11 0.0215(9) 0.0185(10) 0.0278(10) 0.0007(8) -0.0010(8) 0.0036(8)
C12 0.0267(10) 0.0197(10) 0.0248(10) 0.0003(8) -0.0034(8) 0.0091(8)
C13 0.0323(10) 0.0169(10) 0.0257(10) -0.0011(8) -0.0085(9) 0.0089(8)
C14 0.0239(10) 0.0202(10) 0.0365(12) 0.0033(9) -0.0075(9) 0.0026(8)
C15 0.0216(10) 0.0226(11) 0.0328(11) 0.0064(8) 0.0016(8) 0.0053(8)
C16 0.0261(10) 0.0280(11) 0.0285(11) -0.0028(9) -0.0026(8) 0.0113(8)
C17 0.032(5) 0.034(4) 0.013(4) -0.001(3) -0.004(4) 0.014(4)
C18 0.030(2) 0.038(3) 0.018(2) 0.006(2) 0.0093(17) 0.0151(19)
C19 0.034(4) 0.026(4) 0.024(3) 0.001(3) 0.003(3) 0.010(3)
C20 0.026(2) 0.036(3) 0.019(3) 0.004(2) 0.007(2) 0.007(2)
C21 0.036(3) 0.029(3) 0.026(2) 0.001(3) 0.008(2) 0.012(3)
C22 0.027(3) 0.033(4) 0.021(4) 0.002(3) 0.010(3) 0.008(2)
C23 0.040(3) 0.036(3) 0.025(2) -0.001(2) 0.002(2) 0.013(2)
C24 0.042(4) 0.036(5) 0.030(5) 0.004(4) -0.005(5) 0.005(4)
C17A 0.030(4) 0.041(5) 0.025(5) -0.002(4) 0.017(3) 0.016(4)
C18A 0.028(2) 0.031(3) 0.014(2) -0.0029(18) 0.0082(16) 0.0094(18)
C19A 0.034(4) 0.028(4) 0.021(3) 0.001(3) 0.008(3) 0.010(3)
C20A 0.032(2) 0.028(3) 0.020(3) -0.0020(19) 0.004(2) 0.008(2)
C21A 0.034(3) 0.030(3) 0.023(3) 0.003(3) 0.003(2) 0.008(3)
C22A 0.029(3) 0.025(3) 0.019(4) 0.002(2) 0.009(2) 0.005(2)
C23A 0.031(2) 0.032(3) 0.029(3) -0.002(2) -0.0038(19) 0.007(2)
C24A 0.049(4) 0.044(5) 0.030(5) 0.004(4) -0.004(5) 0.012(4)

loop_
_atom_type_symbol
_atom_type_description
_atom_type_scat_dispersion_real
_atom_type_scat_dispersion_imag
_atom_type_scat_source
C C 0.0033 0.0016 'International Tables Vol C Tables 4.2.6.8 and 6.1.1.4'
H H 0.0000 0.0000 'International Tables Vol C Tables 4.2.6.8 and 6.1.1.4'
N N 0.0061 0.0033 'International Tables Vol C Tables 4.2.6.8 and 6.1.1.4'
O O 0.0106 0.0060 'International Tables Vol C Tables 4.2.6.8 and 6.1.1.4'

loop_
_geom_angle_atom_site_label_1
_geom_angle_atom_site_label_2
_geom_angle_atom_site_label_3
_geom_angle
_geom_angle_site_symmetry_1
_geom_angle_site_symmetry_3
_geom_angle_publ_flag
C3 O1 C2 115.07(13) . . ?
C13 O3 H3 109.5 . . ?
N2 N1 C7 113.94(14) . . ?
N1 N2 C10 114.16(14) . . ?
C16 N3 C17 119.4(6) . . ?
C16 N3 C17A 116.2(5) . . ?
C17 N3 C17A 6.5(11) . . ?
C2 C1 H1A 109.5 . . ?
C2 C1 H1B 109.5 . . ?
H1A C1 H1B 109.5 . . ?
C2 C1 H1C 109.5 . . ?
H1A C1 H1C 109.5 . . ?
H1B C1 H1C 109.5 . . ?
O1 C2 C1 107.59(14) . . ?
O1 C2 H2A 110.2 . . ?
C1 C2 H2A 110.2 . . ?
O1 C2 H2B 110.2 . . ?
C1 C2 H2B 110.2 . . ?
H2A C2 H2B 108.5 . . ?
O2 C3 O1 122.53(16) . . ?
O2 C3 C4 123.97(16) . . ?
O1 C3 C4 113.47(15) . . ?
C9 C4 C5 119.25(16) . . ?
C9 C4 C3 121.98(16) . . ?
C5 C4 C3 118.72(15) . . ?
C6 C5 C4 120.86(16) . . ?
C6 C5 H5 119.6 . . ?
C4 C5 H5 119.6 . . ?
C5 C6 C7 119.45(16) . . ?
C5 C6 H6 120.3 . . ?
C7 C6 H6 120.3 . . ?
C8 C7 C6 120.17(16) . . ?
C8 C7 N1 115.68(15) . . ?
C6 C7 N1 124.15(16) . . ?
C9 C8 C7 120.04(16) . . ?
C9 C8 H8 120.0 . . ?
C7 C8 H8 120.0 . . ?
C8 C9 C4 120.23(16) . . ?
C8 C9 H9 119.9 . . ?
C4 C9 H9 119.9 . . ?
C11 C10 C15 119.28(16) . . ?
C11 C10 N2 116.15(15) . . ?
C15 C10 N2 124.57(16) . . ?
C10 C11 C12 121.24(16) . . ?
C10 C11 H11 119.4 . . ?
C12 C11 H11 119.4 . . ?
C11 C12 C13 118.50(16) . . ?
C11 C12 C16 120.33(16) . . ?
C13 C12 C16 121.15(16) . . ?
O3 C13 C14 118.76(16) . . ?
O3 C13 C12 121.19(16) . . ?
C14 C13 C12 120.05(16) . . ?
C15 C14 C13 120.56(17) . . ?
C15 C14 H14 119.7 . . ?
C13 C14 H14 119.7 . . ?
C14 C15 C10 120.35(17) . . ?
C14 C15 H15 119.8 . . ?
C10 C15 H15 119.8 . . ?
N3 C16 C12 121.90(17) . . ?
N3 C16 H16 119.1 . . ?
C12 C16 H16 119.1 . . ?
N3 C17 C18 109.8(10) . . ?
N3 C17 H17A 109.7 . . ?
C18 C17 H17A 109.7 . . ?
N3 C17 H17B 109.7 . . ?
C18 C17 H17B 109.7 . . ?
H17A C17 H17B 108.2 . . ?
C19 C18 C17 116.9(7) . . ?
C19 C18 H18A 108.1 . . ?
C17 C18 H18A 108.1 . . ?
C19 C18 H18B 108.1 . . ?
C17 C18 H18B 108.1 . . ?
H18A C18 H18B 107.3 . . ?
C18 C19 C20 113.2(5) . . ?
C18 C19 H19A 108.9 . . ?
C20 C19 H19A 108.9 . . ?
C18 C19 H19B 108.9 . . ?
C20 C19 H19B 108.9 . . ?
H19A C19 H19B 107.7 . . ?
C21 C20 C19 116.0(5) . . ?
C21 C20 H20A 108.3 . . ?
C19 C20 H20A 108.3 . . ?
C21 C20 H20B 108.3 . . ?
C19 C20 H20B 108.3 . . ?
H20A C20 H20B 107.4 . . ?
C20 C21 C22 115.8(5) . . ?
C20 C21 H21A 108.3 . . ?
C22 C21 H21A 108.3 . . ?
C20 C21 H21B 108.3 . . ?
C22 C21 H21B 108.3 . . ?
H21A C21 H21B 107.4 . . ?
C23 C22 C21 116.1(6) . . ?
C23 C22 H22A 108.3 . . ?
C21 C22 H22A 108.3 . . ?
C23 C22 H22B 108.3 . . ?
C21 C22 H22B 108.3 . . ?
H22A C22 H22B 107.4 . . ?
C22 C23 C24 116.0(8) . . ?
C22 C23 H23A 108.3 . . ?
C24 C23 H23A 108.3 . . ?
C22 C23 H23B 108.3 . . ?
C24 C23 H23B 108.3 . . ?
H23A C23 H23B 107.4 . . ?
C18A C17A N3 114.0(10) . . ?
C18A C17A H17C 108.7 . . ?
N3 C17A H17C 108.7 . . ?
C18A C17A H17D 108.7 . . ?
N3 C17A H17D 108.7 . . ?
H17C C17A H17D 107.6 . . ?
C17A C18A C19A 114.7(8) . . ?
C17A C18A H18C 108.6 . . ?
C19A C18A H18C 108.6 . . ?
C17A C18A H18D 108.6 . . ?
C19A C18A H18D 108.6 . . ?
H18C C18A H18D 107.6 . . ?
C18A C19A C20A 111.6(6) . . ?
C18A C19A H19C 109.3 . . ?
C20A C19A H19C 109.3 . . ?
C18A C19A H19D 109.3 . . ?
C20A C19A H19D 109.3 . . ?
H19C C19A H19D 108.0 . . ?
C21A C20A C19A 113.5(5) . . ?
C21A C20A H20C 108.9 . . ?
C19A C20A H20C 108.9 . . ?
C21A C20A H20D 108.9 . . ?
C19A C20A H20D 108.9 . . ?
H20C C20A H20D 107.7 . . ?
C22A C21A C20A 112.8(5) . . ?
C22A C21A H21C 109.0 . . ?
C20A C21A H21C 109.0 . . ?
C22A C21A H21D 109.0 . . ?
C20A C21A H21D 109.0 . . ?
H21C C21A H21D 107.8 . . ?
C23A C22A C21A 112.8(5) . . ?
C23A C22A H22C 109.0 . . ?
C21A C22A H22C 109.0 . . ?
C23A C22A H22D 109.0 . . ?
C21A C22A H22D 109.0 . . ?
H22C C22A H22D 107.8 . . ?
C22A C23A C24A 113.2(8) . . ?
C22A C23A H23C 108.9 . . ?
C24A C23A H23C 108.9 . . ?
C22A C23A H23D 108.9 . . ?
C24A C23A H23D 108.9 . . ?
H23C C23A H23D 107.7 . . ?
C23A C24A H24D 109.5 . . ?
C23A C24A H24E 109.5 . . ?
H24D C24A H24E 109.5 . . ?
C23A C24A H24F 109.5 . . ?
H24D C24A H24F 109.5 . . ?
H24E C24A H24F 109.5 . . ?

loop_
_geom_bond_atom_site_label_1
_geom_bond_atom_site_label_2
_geom_bond_distance
_geom_bond_site_symmetry_2
_geom_bond_publ_flag
O1 C3 1.3423(19) . ?
O1 C2 1.4547(19) . ?
O2 C3 1.2154(19) . ?
O3 C13 1.3485(19) . ?
O3 H3 0.8400 . ?
N1 N2 1.2594(19) . ?
N1 C7 1.428(2) . ?
N2 C10 1.417(2) . ?
N3 C16 1.279(2) . ?
N3 C17 1.356(17) . ?
N3 C17A 1.578(18) . ?
C1 C2 1.502(2) . ?
C1 H1A 0.9800 . ?
C1 H1B 0.9800 . ?
C1 H1C 0.9800 . ?
C2 H2A 0.9900 . ?
C2 H2B 0.9900 . ?
C3 C4 1.478(2) . ?
C4 C9 1.393(2) . ?
C4 C5 1.395(2) . ?
C5 C6 1.380(2) . ?
C5 H5 0.9500 . ?
C6 C7 1.393(2) . ?
C6 H6 0.9500 . ?
C7 C8 1.391(2) . ?
C8 C9 1.383(2) . ?
C8 H8 0.9500 . ?
C9 H9 0.9500 . ?
C10 C11 1.385(2) . ?
C10 C15 1.404(2) . ?
C11 C12 1.397(2) . ?
C11 H11 0.9500 . ?
C12 C13 1.407(2) . ?
C12 C16 1.454(2) . ?
C13 C14 1.395(2) . ?
C14 C15 1.368(2) . ?
C14 H14 0.9500 . ?
C15 H15 0.9500 . ?
C16 H16 0.9500 . ?
C17 C18 1.514(11) . ?
C17 H17A 0.9900 . ?
C17 H17B 0.9900 . ?
C18 C19 1.504(8) . ?
C18 H18A 0.9900 . ?
C18 H18B 0.9900 . ?
C19 C20 1.517(8) . ?
C19 H19A 0.9900 . ?
C19 H19B 0.9900 . ?
C20 C21 1.502(7) . ?
C20 H20A 0.9900 . ?
C20 H20B 0.9900 . ?
C21 C22 1.515(8) . ?
C21 H21A 0.9900 . ?
C21 H21B 0.9900 . ?
C22 C23 1.500(7) . ?
C22 H22A 0.9900 . ?
C22 H22B 0.9900 . ?
C23 C24 1.513(11) . ?
C23 H23A 0.9900 . ?
C23 H23B 0.9900 . ?
C24 H24A 0.9800 . ?
C24 H24B 0.9800 . ?
C24 H24C 0.9800 . ?
C17A C18A 1.509(10) . ?
C17A H17C 0.9900 . ?
C17A H17D 0.9900 . ?
C18A C19A 1.532(8) . ?
C18A H18C 0.9900 . ?
C18A H18D 0.9900 . ?
C19A C20A 1.534(9) . ?
C19A H19C 0.9900 . ?
C19A H19D 0.9900 . ?
C20A C21A 1.531(7) . ?
C20A H20C 0.9900 . ?
C20A H20D 0.9900 . ?
C21A C22A 1.529(7) . ?
C21A H21C 0.9900 . ?
C21A H21D 0.9900 . ?
C22A C23A 1.524(7) . ?
C22A H22C 0.9900 . ?
C22A H22D 0.9900 . ?
C23A C24A 1.528(11) . ?
C23A H23C 0.9900 . ?
C23A H23D 0.9900 . ?
C24A H24D 0.9800 . ?
C24A H24E 0.9800 . ?
C24A H24F 0.9800 . ?

loop_
_geom_hbond_atom_site_label_D
_geom_hbond_atom_site_label_H
_geom_hbond_atom_site_label_A
_geom_hbond_distance_DH
_geom_hbond_distance_HA
_geom_hbond_distance_DA
_geom_hbond_angle_DHA
_geom_hbond_site_symmetry_A
O3 H3 N3 0.84 1.84 2.591(2) 147.6 .

loop_
_geom_torsion_atom_site_label_1
_geom_torsion_atom_site_label_2
_geom_torsion_atom_site_label_3
_geom_torsion_atom_site_label_4
_geom_torsion
_geom_torsion_site_symmetry_1
_geom_torsion_site_symmetry_2
_geom_torsion_site_symmetry_3
_geom_torsion_site_symmetry_4
_geom_torsion_publ_flag
C7 N1 N2 C10 179.56(13) . . . . ?
C3 O1 C2 C1 -179.41(13) . . . . ?
C2 O1 C3 O2 -2.4(2) . . . . ?
C2 O1 C3 C4 175.60(13) . . . . ?
O2 C3 C4 C9 179.83(16) . . . . ?
O1 C3 C4 C9 1.9(2) . . . . ?
O2 C3 C4 C5 2.4(2) . . . . ?
O1 C3 C4 C5 -175.54(14) . . . . ?
C9 C4 C5 C6 -1.1(2) . . . . ?
C3 C4 C5 C6 176.36(14) . . . . ?
C4 C5 C6 C7 0.3(2) . . . . ?
C5 C6 C7 C8 0.5(2) . . . . ?
C5 C6 C7 N1 -179.49(14) . . . . ?
N2 N1 C7 C8 173.68(14) . . . . ?
N2 N1 C7 C6 -6.4(2) . . . . ?
C6 C7 C8 C9 -0.4(2) . . . . ?
N1 C7 C8 C9 179.57(14) . . . . ?
C7 C8 C9 C4 -0.5(2) . . . . ?
C5 C4 C9 C8 1.2(2) . . . . ?
C3 C4 C9 C8 -176.21(15) . . . . ?
N1 N2 C10 C11 -179.06(14) . . . . ?
N1 N2 C10 C15 1.8(2) . . . . ?
C15 C10 C11 C12 -0.4(2) . . . . ?
N2 C10 C11 C12 -179.56(14) . . . . ?
C10 C11 C12 C13 -0.9(2) . . . . ?
C10 C11 C12 C16 177.67(15) . . . . ?
C11 C12 C13 O3 -179.24(14) . . . . ?
C16 C12 C13 O3 2.2(2) . . . . ?
C11 C12 C13 C14 1.1(2) . . . . ?
C16 C12 C13 C14 -177.45(15) . . . . ?
O3 C13 C14 C15 -179.70(15) . . . . ?
C12 C13 C14 C15 0.0(2) . . . . ?
C13 C14 C15 C10 -1.3(2) . . . . ?
C11 C10 C15 C14 1.5(2) . . . . ?
N2 C10 C15 C14 -179.42(15) . . . . ?
C17 N3 C16 C12 -176.8(6) . . . . ?
C17A N3 C16 C12 176.7(5) . . . . ?
C11 C12 C16 N3 -177.46(15) . . . . ?
C13 C12 C16 N3 1.1(3) . . . . ?
C16 N3 C17 C18 -93.6(7) . . . . ?
C17A N3 C17 C18 -31(7) . . . . ?
N3 C17 C18 C19 -58.6(12) . . . . ?
C17 C18 C19 C20 -176.8(8) . . . . ?
C18 C19 C20 C21 178.1(5) . . . . ?
C19 C20 C21 C22 -177.8(6) . . . . ?
C20 C21 C22 C23 -179.0(4) . . . . ?
C21 C22 C23 C24 -179.0(8) . . . . ?
C16 N3 C17A C18A -140.3(7) . . . . ?
C17 N3 C17A C18A 99(8) . . . . ?
N3 C17A C18A C19A 64.3(11) . . . . ?
C17A C18A C19A C20A 175.2(8) . . . . ?
C18A C19A C20A C21A 177.5(4) . . . . ?
C19A C20A C21A C22A 178.8(5) . . . . ?
C20A C21A C22A C23A 179.5(4) . . . . ?
C21A C22A C23A C24A -176.4(9) . . . . ?
